data_7158576
loop_
_publ_author_name
'Krishna, Anugam V.'
'Ramachary, Dhevalapally B.'

_publ_section_title
;
 The seven-step, one-pot regioselective synthesis of biologically
 important 3-aryllawsones: scope and applications.
;
_journal_issue 19
_journal_name_full 'Organic &amp; biomolecular chemistry'
_journal_page_first 3948
_journal_page_last 3954
_journal_paper_doi 10.1039/d2ob00438k
_journal_volume 20
_journal_year 2022
_chemical_formula_moiety 'C18 H14 O3'
_chemical_formula_sum 'C18 H14 O3'
_chemical_formula_weight 278.29
_space_group_crystal_system triclinic
_space_group_IT_number 2
_space_group_name_Hall '-P 1'
_space_group_name_H-M_alt 'P -1'
_atom_sites_solution_hydrogens geom
_audit_creation_date 2021-09-30
_audit_creation_method
;
Olex2 1.3-ac4
(compiled 2018.12.18 svn.r3554 for Rigaku Oxford Diffraction, GUI svn.r1)
;
_audit_update_record
;
2021-12-09 deposited with the CCDC.	2022-03-17 downloaded from the CCDC.
;
_cell_angle_alpha 102.226(2)
_cell_angle_beta 92.692(2)
_cell_angle_gamma 90.534(2)
_cell_formula_units_Z 2
_cell_length_a 5.5942(3)
_cell_length_b 10.5681(6)
_cell_length_c 11.9447(6)
_cell_measurement_reflns_used 9945
_cell_measurement_temperature 299(2)
_cell_measurement_theta_max 27.39
_cell_measurement_theta_min 2.34
_cell_volume 689.26(6)
_computing_cell_refinement 'SAINT V8.40B (?, 2016)'
_computing_data_reduction 'SAINT V8.40B (?, 2016)'
_computing_molecular_graphics 'Olex2 (Dolomanov et al., 2009)'
_computing_publication_material 'Olex2 (Dolomanov et al., 2009)'
_computing_structure_refinement 'ShelXL (Sheldrick, 2015)'
_computing_structure_solution 'SHELXT 2018/2 (Sheldrick, 2018)'
_diffrn_ambient_temperature 299.0
_diffrn_measured_fraction_theta_full 0.999
_diffrn_measured_fraction_theta_max 0.999
_diffrn_measurement_device_type 'Bruker APEX-II CCD'
_diffrn_measurement_method '\f and \w scans'
_diffrn_radiation_type MoK\a
_diffrn_radiation_wavelength 0.71073
_diffrn_reflns_av_R_equivalents 0.0741
_diffrn_reflns_av_unetI/netI 0.0362
_diffrn_reflns_Laue_measured_fraction_full 0.999
_diffrn_reflns_Laue_measured_fraction_max 0.999
_diffrn_reflns_limit_h_max 7
_diffrn_reflns_limit_h_min -7
_diffrn_reflns_limit_k_max 13
_diffrn_reflns_limit_k_min -13
_diffrn_reflns_limit_l_max 15
_diffrn_reflns_limit_l_min -15
_diffrn_reflns_number 41553
_diffrn_reflns_point_group_measured_fraction_full 0.999
_diffrn_reflns_point_group_measured_fraction_max 0.999
_diffrn_reflns_theta_full 25.242
_diffrn_reflns_theta_max 27.544
_diffrn_reflns_theta_min 1.747
_diffrn_standards_number 0
_exptl_absorpt_coefficient_mu 0.091
_exptl_absorpt_correction_T_max 0.7456
_exptl_absorpt_correction_T_min 0.6719
_exptl_absorpt_correction_type none
_exptl_absorpt_process_details
'SADABS-2016/2 (Bruker,2016/2) was used for absorption correction. wR2(int) was 0.1084 before and 0.0842 after correction. The Ratio of minimum to maximum transmission is 0.9012. The \l/2 correction factor is Not present.'
_exptl_crystal_colour 'metallic yellowish yellow'
_exptl_crystal_colour_lustre metallic
_exptl_crystal_colour_modifier yellowish
_exptl_crystal_colour_primary yellow
_exptl_crystal_density_diffrn 1.341
_exptl_crystal_description plate
_exptl_crystal_F_000 292
_exptl_crystal_size_max 0.2
_exptl_crystal_size_mid 0.15
_exptl_crystal_size_min 0.1
_refine_diff_density_max 0.713
_refine_diff_density_min -0.545
_refine_diff_density_rms 0.189
_refine_ls_extinction_method none
_refine_ls_goodness_of_fit_ref 1.140
_refine_ls_hydrogen_treatment constr
_refine_ls_matrix_type full
_refine_ls_number_parameters 192
_refine_ls_number_reflns 3181
_refine_ls_number_restraints 0
_refine_ls_restrained_S_all 1.140
_refine_ls_R_factor_all 0.0972
_refine_ls_R_factor_gt 0.0745
_refine_ls_shift/su_max 0.000
_refine_ls_shift/su_mean 0.000
_refine_ls_structure_factor_coef Fsqd
_refine_ls_weighting_details 'w=1/[\s^2^(Fo^2^)+(0.1214P)^2^+0.0219P] where P=(Fo^2^+2Fc^2^)/3'
_refine_ls_weighting_scheme calc
_refine_ls_wR_factor_gt 0.1827
_refine_ls_wR_factor_ref 0.1981
_reflns_Friedel_coverage 0.000
_reflns_number_gt 2214
_reflns_number_total 3181
_reflns_threshold_expression 'I > 2\s(I)'
_cod_data_source_file d2ob00438k4.cif
_cod_data_source_block dbr005_0m_a
_cod_depositor_comments 'Adding full bibliography for 7158576--7158579.cif.'
_cod_database_code 7158576
_shelx_shelxl_version_number 2018/3
_shelx_space_group_comment
;
The symmetry employed for this shelxl refinement is uniquely defined
by the following loop, which should always be used as a source of
symmetry information in preference to the above space-group names.
They are only intended as comments.
;
_shelx_estimated_absorpt_t_max 0.991
_shelx_estimated_absorpt_t_min 0.982
_olex2_refinement_description
;
1. Fixed Uiso
 At 1.2 times of:
  All C(H) groups, All C(H,H) groups
 At 1.5 times of:
  All C(H,H,H) groups, All O(H) groups
2.a Secondary CH2 refined with riding coordinates:
 C11(H11A,H11B)
2.b Aromatic/amide H refined with riding coordinates:
 C6(H6), C3(H3A), C2(H2), C17(H17), C16(H16), C13(H13), C15(H15), C14(H14)
2.c Idealised Me refined as rotating group:
 C18(H18A,H18B,H18C)
2.d Idealised tetrahedral OH refined as rotating group:
 O3(H3)
;
_olex2_submission_special_instructions 'No special instructions were received'

loop_
_space_group_symop_operation_xyz
'x, y, z'
'-x, -y, -z'

loop_
_atom_site_label
_atom_site_type_symbol
_atom_site_fract_x
_atom_site_fract_y
_atom_site_fract_z
_atom_site_U_iso_or_equiv
_atom_site_adp_type
_atom_site_occupancy
_atom_site_site_symmetry_order
_atom_site_calc_flag
_atom_site_refinement_flags_posn
_atom_site_refinement_flags_adp
_atom_site_refinement_flags_occupancy
_atom_site_disorder_assembly
_atom_site_disorder_group
O1 O 0.76851(19) 0.47218(11) 0.56293(10) 0.0452(4) Uani 1 1 d . . . . .
O3 O 0.91754(19) 0.31900(11) 0.37122(10) 0.0441(3) Uani 1 1 d . . . . .
H3 H 0.969506 0.388923 0.408356 0.066 Uiso 1 1 calc GR . . . .
O2 O 0.2950(2) 0.02847(12) 0.39253(12) 0.0596(4) Uani 1 1 d . . . . .
C9 C 0.7282(3) 0.28142(14) 0.42217(13) 0.0346(4) Uani 1 1 d . . . . .
C5 C 0.4525(3) 0.33112(15) 0.58765(13) 0.0342(4) Uani 1 1 d . . . . .
C8 C 0.6094(3) 0.16986(14) 0.37579(13) 0.0356(4) Uani 1 1 d . . . . .
C10 C 0.6576(2) 0.37017(14) 0.52855(13) 0.0335(4) Uani 1 1 d . . . . .
C4 C 0.3326(3) 0.21421(15) 0.54292(13) 0.0354(4) Uani 1 1 d . . . . .
C7 C 0.4057(3) 0.12916(15) 0.43350(14) 0.0381(4) Uani 1 1 d . . . . .
C12 C 0.6280(3) 0.14198(14) 0.16005(14) 0.0400(4) Uani 1 1 d . . . . .
C1 C 0.1779(3) 0.38018(18) 0.74071(14) 0.0461(4) Uani 1 1 d . . . . .
C6 C 0.3756(3) 0.41371(16) 0.68577(14) 0.0410(4) Uani 1 1 d . . . . .
H6 H 0.456890 0.491794 0.714772 0.049 Uiso 1 1 calc R . . . .
C3 C 0.1406(3) 0.17853(17) 0.59881(15) 0.0433(4) Uani 1 1 d . . . . .
H3A H 0.061978 0.099407 0.570891 0.052 Uiso 1 1 calc R . . . .
C11 C 0.6821(3) 0.08606(16) 0.26475(14) 0.0426(4) Uani 1 1 d . . . . .
H11A H 0.600522 0.002645 0.254030 0.051 Uiso 1 1 calc R . . . .
H11B H 0.852685 0.071374 0.270748 0.051 Uiso 1 1 calc R . . . .
C2 C 0.0648(3) 0.26136(18) 0.69714(15) 0.0475(5) Uani 1 1 d . . . . .
H2 H -0.064329 0.236440 0.734345 0.057 Uiso 1 1 calc R . . . .
C17 C 0.7785(4) 0.1188(2) 0.07067(17) 0.0616(6) Uani 1 1 d . . . . .
H17 H 0.917537 0.072999 0.077609 0.074 Uiso 1 1 calc R . . . .
C16 C 0.7292(4) 0.1616(2) -0.02889(18) 0.0726(6) Uani 1 1 d . . . . .
H16 H 0.832123 0.142351 -0.088821 0.087 Uiso 1 1 calc R . . . .
C13 C 0.4276(3) 0.2129(2) 0.14788(17) 0.0598(5) Uani 1 1 d . . . . .
H13 H 0.323228 0.231295 0.207275 0.072 Uiso 1 1 calc R . . . .
C15 C 0.5314(4) 0.2316(2) -0.03990(18) 0.0669(6) Uani 1 1 d . . . . .
H15 H 0.499145 0.261968 -0.106545 0.080 Uiso 1 1 calc R . . . .
C14 C 0.3791(4) 0.2572(2) 0.0484(2) 0.0731(7) Uani 1 1 d . . . . .
H14 H 0.242150 0.304703 0.041362 0.088 Uiso 1 1 calc R . . . .
C18 C 0.0856(4) 0.4721(2) 0.84279(19) 0.0703(6) Uani 1 1 d . . . . .
H18A H 0.205147 0.485732 0.904713 0.105 Uiso 1 1 calc GR . . . .
H18B H -0.056942 0.435922 0.866272 0.105 Uiso 1 1 calc GR . . . .
H18C H 0.049750 0.553270 0.822505 0.105 Uiso 1 1 calc GR . . . .

loop_
_atom_site_aniso_label
_atom_site_aniso_U_11
_atom_site_aniso_U_22
_atom_site_aniso_U_33
_atom_site_aniso_U_23
_atom_site_aniso_U_13
_atom_site_aniso_U_12
O1 0.0446(7) 0.0390(7) 0.0499(7) 0.0055(5) 0.0018(5) -0.0135(5)
O3 0.0430(7) 0.0427(7) 0.0453(7) 0.0053(5) 0.0107(5) -0.0123(5)
O2 0.0621(8) 0.0453(7) 0.0656(9) -0.0020(6) 0.0108(6) -0.0252(6)
C9 0.0328(8) 0.0353(8) 0.0374(8) 0.0119(7) 0.0027(6) -0.0037(6)
C5 0.0339(8) 0.0358(8) 0.0350(8) 0.0130(7) -0.0009(6) -0.0015(6)
C8 0.0376(8) 0.0322(8) 0.0372(8) 0.0086(6) -0.0001(6) -0.0019(6)
C10 0.0323(8) 0.0311(8) 0.0380(8) 0.0108(6) -0.0044(6) -0.0045(6)
C4 0.0344(8) 0.0361(8) 0.0381(8) 0.0142(7) -0.0003(6) -0.0038(6)
C7 0.0387(8) 0.0323(8) 0.0430(9) 0.0088(7) -0.0016(7) -0.0073(6)
C12 0.0426(9) 0.0340(8) 0.0401(9) 0.0004(7) 0.0015(7) -0.0052(7)
C1 0.0488(10) 0.0555(11) 0.0378(9) 0.0170(8) 0.0071(7) 0.0077(8)
C6 0.0471(9) 0.0390(9) 0.0372(9) 0.0092(7) 0.0001(7) -0.0018(7)
C3 0.0413(9) 0.0428(9) 0.0494(10) 0.0182(8) 0.0016(7) -0.0081(7)
C11 0.0472(9) 0.0362(9) 0.0431(9) 0.0050(7) 0.0046(7) -0.0008(7)
C2 0.0427(9) 0.0585(11) 0.0484(10) 0.0250(9) 0.0112(7) -0.0005(8)
C17 0.0631(12) 0.0738(14) 0.0507(11) 0.0158(10) 0.0163(9) 0.0239(10)
C16 0.0850(15) 0.0897(17) 0.0480(12) 0.0208(11) 0.0210(10) 0.0198(13)
C13 0.0521(11) 0.0770(14) 0.0512(11) 0.0142(10) 0.0062(8) 0.0130(10)
C15 0.0830(15) 0.0732(14) 0.0462(11) 0.0180(10) -0.0055(10) 0.0078(11)
C14 0.0693(13) 0.0857(17) 0.0678(14) 0.0251(12) -0.0042(11) 0.0220(11)
C18 0.0822(15) 0.0752(15) 0.0549(12) 0.0114(11) 0.0287(11) 0.0104(11)

loop_
_atom_type_symbol
_atom_type_description
_atom_type_scat_dispersion_real
_atom_type_scat_dispersion_imag
_atom_type_scat_source
C C 0.0033 0.0016 'International Tables Vol C Tables 4.2.6.8 and 6.1.1.4'
H H 0.0000 0.0000 'International Tables Vol C Tables 4.2.6.8 and 6.1.1.4'
O O 0.0106 0.0060 'International Tables Vol C Tables 4.2.6.8 and 6.1.1.4'

loop_
_geom_angle_atom_site_label_1
_geom_angle_atom_site_label_2
_geom_angle_atom_site_label_3
_geom_angle
_geom_angle_site_symmetry_1
_geom_angle_site_symmetry_3
_geom_angle_publ_flag
O3 C9 C8 120.49(14) . . ?
O3 C9 C10 116.46(13) . . ?
C8 C9 C10 123.04(14) . . ?
C4 C5 C10 119.76(14) . . ?
C4 C5 C6 120.52(14) . . ?
C6 C5 C10 119.69(14) . . ?
C9 C8 C7 119.81(14) . . ?
C9 C8 C11 120.91(14) . . ?
C7 C8 C11 119.29(14) . . ?
O1 C10 C9 119.24(13) . . ?
O1 C10 C5 122.83(14) . . ?
C5 C10 C9 117.92(13) . . ?
C5 C4 C7 120.57(13) . . ?
C3 C4 C5 119.34(15) . . ?
C3 C4 C7 120.06(15) . . ?
O2 C7 C8 120.77(15) . . ?
O2 C7 C4 120.37(14) . . ?
C8 C7 C4 118.84(14) . . ?
C17 C12 C11 119.86(15) . . ?
C13 C12 C11 122.67(15) . . ?
C13 C12 C17 117.43(16) . . ?
C6 C1 C18 120.75(17) . . ?
C2 C1 C6 118.31(16) . . ?
C2 C1 C18 120.92(17) . . ?
C1 C6 C5 120.48(16) . . ?
C4 C3 C2 119.87(16) . . ?
C8 C11 C12 114.49(13) . . ?
C1 C2 C3 121.43(15) . . ?
C12 C17 C16 121.83(18) . . ?
C15 C16 C17 120.24(19) . . ?
C12 C13 C14 120.83(18) . . ?
C16 C15 C14 119.18(19) . . ?
C15 C14 C13 120.47(19) . . ?

loop_
_geom_bond_atom_site_label_1
_geom_bond_atom_site_label_2
_geom_bond_distance
_geom_bond_site_symmetry_2
_geom_bond_publ_flag
O1 C10 1.2215(18) . ?
O3 C9 1.3433(17) . ?
O2 C7 1.2222(19) . ?
C9 C8 1.347(2) . ?
C9 C10 1.483(2) . ?
C5 C10 1.475(2) . ?
C5 C4 1.390(2) . ?
C5 C6 1.393(2) . ?
C8 C7 1.466(2) . ?
C8 C11 1.506(2) . ?
C4 C7 1.498(2) . ?
C4 C3 1.381(2) . ?
C12 C11 1.512(2) . ?
C12 C17 1.373(3) . ?
C12 C13 1.373(2) . ?
C1 C6 1.392(2) . ?
C1 C2 1.388(3) . ?
C1 C18 1.505(3) . ?
C3 C2 1.394(3) . ?
C17 C16 1.376(3) . ?
C16 C15 1.353(3) . ?
C13 C14 1.383(3) . ?
C15 C14 1.371(3) . ?
